data_4309249
loop_
_publ_author_name
'Luis S. Zamudio-Rivera'
'Rocio George-Tellez'
'Gerson L\'opez-Mendoza'
'Adela Morales-Pacheco'
'Eugenio Flores'
'Herbert H\"opfl'
'Victor Barba'
'Francisco J. Fern\'andez'
'Nathalie Cabirol'
'Hiram I. Beltr\'an'

_publ_contact_author_address
;
Programa de Ingenier\'ia Molecular, Instituto Mexicano del Petr\'oleo,
Eje Central L\'azaro C\'ardenas 152, Col. San Bartolo Atepehuacan,
C. P. 07730, M\'exico, D. F.
;
_publ_contact_author_fax (52)55-91756239
_publ_contact_author_name 'Hiram Isaac Beltr\'an Conde'
_publ_contact_author_phone (52)55-91757399
_publ_section_title
;
Synthesis, Characterization, Biocide and Toxicological Activities of
Di-n-butyl- and Diphenyl-tinIV-Salicyliden-\b-Amino Alcohol Derivatives
;
_journal_name_full 'Inorganic Chemistry'
_journal_page_first 5370
_journal_page_last 5378
_journal_paper_doi 10.1021/ic048628o
_journal_volume 44
_journal_year 2005
_chemical_formula_sum 'C19 H31 N O2 Sn'
_chemical_formula_weight 424.14
_chemical_name_systematic
;
 4c
;
_space_group_IT_number 14
_symmetry_cell_setting monoclinic
_symmetry_space_group_name_Hall '-P 2ybc'
_symmetry_space_group_name_H-M 'P 1 21/c 1'
_atom_sites_solution_hydrogens geom
_atom_sites_solution_primary direct
_atom_sites_solution_secondary difmap
_audit_conform_dict_location ftp://ftp.iucr.org/pub/cif_core.dic
_audit_conform_dict_name cif_core.dic
_audit_conform_dict_version 2.2
_audit_creation_date 2004-06-24T17:35:16-00:00
_audit_creation_method 'WinGX routine CIF_UPDATE'
_cell_angle_alpha 90
_cell_angle_beta 100.862(2)
_cell_angle_gamma 90
_cell_formula_units_Z 4
_cell_length_a 9.4206(12)
_cell_length_b 17.690(2)
_cell_length_c 11.6191(15)
_cell_measurement_temperature 100(2)
_cell_volume 1901.6(4)
_computing_structure_refinement 'SHELXL-97 (Sheldrick, 1997)'
_diffrn_ambient_temperature 100(2)
_diffrn_measured_fraction_theta_full 1
_diffrn_measured_fraction_theta_max 1
_diffrn_radiation_monochromator graphite
_diffrn_radiation_type MoK\a
_diffrn_radiation_wavelength 0.71073
_diffrn_reflns_av_R_equivalents 0.0587
_diffrn_reflns_av_unetI/netI 0.0411
_diffrn_reflns_limit_h_max 11
_diffrn_reflns_limit_h_min -11
_diffrn_reflns_limit_k_max 21
_diffrn_reflns_limit_k_min -21
_diffrn_reflns_limit_l_max 13
_diffrn_reflns_limit_l_min -13
_diffrn_reflns_number 18214
_diffrn_reflns_theta_full 25
_diffrn_reflns_theta_max 25
_diffrn_reflns_theta_min 2.12
_exptl_absorpt_coefficient_mu 1.353
_exptl_absorpt_correction_type none
_exptl_crystal_density_diffrn 1.481
_exptl_crystal_density_method 'not measured'
_exptl_crystal_F_000 872
_refine_diff_density_max 1.001
_refine_diff_density_min -0.785
_refine_diff_density_rms 0.098
_refine_ls_extinction_method none
_refine_ls_goodness_of_fit_ref 1.083
_refine_ls_hydrogen_treatment mixed
_refine_ls_matrix_type full
_refine_ls_number_parameters 332
_refine_ls_number_reflns 3342
_refine_ls_number_restraints 0
_refine_ls_restrained_S_all 1.083
_refine_ls_R_factor_all 0.042
_refine_ls_R_factor_gt 0.0345
_refine_ls_shift/su_max 1.301
_refine_ls_shift/su_mean 0.004
_refine_ls_structure_factor_coef Fsqd
_refine_ls_weighting_details 'calc w=1/[\s^2^(Fo^2^)+(0.0290P)^2^+2.7115P] where P=(Fo^2^+2Fc^2^)/3'
_refine_ls_weighting_scheme calc
_refine_ls_wR_factor_gt 0.0716
_refine_ls_wR_factor_ref 0.0744
_reflns_number_gt 2926
_reflns_number_total 3342
_reflns_threshold_expression >2sigma(I)
_cod_data_source_file ic048628osi20041001_112328.cif
_cod_data_source_block zardrem
_cod_database_code 4309249

loop_
_symmetry_equiv_pos_as_xyz
'x, y, z'
'-x, y+1/2, -z+1/2'
'-x, -y, -z'
'x, -y-1/2, z-1/2'

loop_
_atom_site_label
_atom_site_type_symbol
_atom_site_fract_x
_atom_site_fract_y
_atom_site_fract_z
_atom_site_U_iso_or_equiv
_atom_site_adp_type
_atom_site_occupancy
_atom_site_symmetry_multiplicity
_atom_site_calc_flag
_atom_site_refinement_flags
_atom_site_disorder_assembly
_atom_site_disorder_group
H4A H 0.610(4) 0.0874(19) -0.196(3) 0.000(8) Uiso 1 1 d . . .
H15A H 0.105(4) 0.133(2) 0.088(3) 0.002(9) Uiso 1 1 d . . .
H18B H 0.690(4) 0.046(2) 0.188(4) 0.021(11) Uiso 1 1 d . . .
H16A H 0.236(4) 0.052(2) 0.230(3) 0.005(9) Uiso 1 1 d . . .
H5 H 0.568(4) 0.220(2) -0.169(3) 0.009(9) Uiso 1 1 d . . .
H21A H 0.597(5) 0.107(2) 0.558(4) 0.019(11) Uiso 1 1 d . . .
H19A H 0.509(4) 0.098(2) 0.340(3) 0.014(10) Uiso 1 1 d . . .
H20A H 0.797(5) 0.057(2) 0.422(3) 0.017(11) Uiso 1 1 d . . .
H17B H 0.053(4) 0.020(2) 0.336(4) 0.018(11) Uiso 1 1 d . . .
H22A H 0.743(4) 0.233(2) 0.001(3) 0.013(10) Uiso 1 1 d . . .
H16B H 0.148(5) -0.015(3) 0.170(4) 0.024(12) Uiso 1 1 d . . .
H15B H 0.018(5) 0.065(2) 0.031(4) 0.018(11) Uiso 1 1 d . . .
H10 H 0.178(4) 0.246(2) 0.269(3) 0.012(10) Uiso 1 1 d . . .
H14A H 0.203(4) 0.099(2) -0.074(4) 0.016(10) Uiso 1 1 d . . .
H18A H 0.662(4) 0.128(2) 0.211(3) 0.010(10) Uiso 1 1 d . . .
H7 H 0.438(4) 0.290(2) -0.086(3) 0.010(10) Uiso 1 1 d . . .
H17A H -0.061(5) 0.029(2) 0.217(4) 0.026(12) Uiso 1 1 d . . .
H23A H 0.939(5) 0.203(2) -0.094(4) 0.031(13) Uiso 1 1 d . . .
H4B H 0.446(4) 0.108(2) -0.212(3) 0.008(9) Uiso 1 1 d . . .
H12 H 0.087(5) 0.419(3) 0.051(4) 0.035(13) Uiso 1 1 d . . .
H14B H 0.222(5) 0.022(3) -0.031(4) 0.027(13) Uiso 1 1 d . . .
H13 H 0.254(4) 0.370(2) -0.052(3) 0.012(10) Uiso 1 1 d . . .
H11 H 0.059(4) 0.354(2) 0.210(3) 0.015(11) Uiso 1 1 d . . .
H20B H 0.737(5) 0.133(3) 0.421(4) 0.030(13) Uiso 1 1 d . . .
H23B H 0.838(4) 0.153(2) -0.186(3) 0.017(11) Uiso 1 1 d . . .
H19B H 0.566(4) 0.017(3) 0.334(4) 0.022(12) Uiso 1 1 d . . .
H21B H 0.765(6) 0.087(3) 0.606(5) 0.048(16) Uiso 1 1 d . . .
H23C H 0.815(5) 0.237(3) -0.186(4) 0.029(12) Uiso 1 1 d . . .
H22B H 0.761(5) 0.145(3) -0.004(4) 0.030(13) Uiso 1 1 d . . .
H21C H 0.653(5) 0.023(3) 0.564(4) 0.037(13) Uiso 1 1 d . . .
H17C H 0.018(5) 0.096(3) 0.277(4) 0.040(15) Uiso 1 1 d . . .
Sn2 Sn 0.44211(3) 0.088547(14) 0.06934(2) 0.01239(10) Uani 1 1 d . . .
N6 N 0.4841(3) 0.19365(17) -0.0259(3) 0.0151(7) Uani 1 1 d . . .
O1 O 0.3685(3) 0.18076(14) 0.1803(2) 0.0154(6) Uani 1 1 d . . .
O3 O 0.5390(3) 0.04996(14) -0.0684(2) 0.0161(6) Uani 1 1 d . . .
C9 C 0.2971(4) 0.2416(2) 0.1438(3) 0.0140(8) Uani 1 1 d . . .
C8 C 0.3168(4) 0.2811(2) 0.0419(3) 0.0143(8) Uani 1 1 d . . .
C13 C 0.2392(5) 0.3484(2) 0.0085(4) 0.0220(9) Uani 1 1 d . . .
C12 C 0.1402(5) 0.3757(2) 0.0701(4) 0.0255(10) Uani 1 1 d . . .
C11 C 0.1195(5) 0.3368(2) 0.1692(4) 0.0221(9) Uani 1 1 d . . .
C10 C 0.1931(4) 0.2720(2) 0.2054(4) 0.0184(9) Uani 1 1 d . . .
C7 C 0.4164(4) 0.2570(2) -0.0312(3) 0.0158(8) Uani 1 1 d . . .
C5 C 0.5807(4) 0.1808(2) -0.1102(4) 0.0170(8) Uani 1 1 d . . .
C4 C 0.5421(5) 0.1020(2) -0.1603(3) 0.0157(8) Uani 1 1 d . . .
C22 C 0.7374(5) 0.1887(3) -0.0479(4) 0.0212(9) Uani 1 1 d . . .
C23 C 0.8412(5) 0.1980(3) -0.1332(5) 0.0269(10) Uani 1 1 d . . .
C18 C 0.6212(4) 0.0824(2) 0.2101(3) 0.0174(8) Uani 1 1 d . . .
C19 C 0.5893(5) 0.0666(2) 0.3315(3) 0.0174(9) Uani 1 1 d . . .
C20 C 0.7160(5) 0.0855(3) 0.4288(4) 0.0234(9) Uani 1 1 d . . .
C21 C 0.6820(6) 0.0757(3) 0.5502(4) 0.0294(11) Uani 1 1 d . . .
C14 C 0.2202(4) 0.0686(2) -0.0061(3) 0.0168(8) Uani 1 1 d . . .
C15 C 0.1102(4) 0.0796(2) 0.0733(3) 0.0164(8) Uani 1 1 d . . .
C16 C 0.1430(5) 0.0346(3) 0.1867(4) 0.0204(9) Uani 1 1 d . . .
C17 C 0.0293(5) 0.0446(3) 0.2618(4) 0.0280(11) Uani 1 1 d . . .

loop_
_atom_site_aniso_label
_atom_site_aniso_U_11
_atom_site_aniso_U_22
_atom_site_aniso_U_33
_atom_site_aniso_U_23
_atom_site_aniso_U_13
_atom_site_aniso_U_12
Sn2 0.01396(15) 0.01329(14) 0.01095(14) -0.00023(11) 0.00497(10) 0.00138(11)
N6 0.0155(17) 0.0138(16) 0.0184(17) -0.0032(13) 0.0097(14) 0.0003(13)
O1 0.0193(15) 0.0149(14) 0.0134(13) -0.0007(11) 0.0071(11) 0.0026(11)
O3 0.0227(15) 0.0140(13) 0.0139(13) -0.0003(11) 0.0093(12) 0.0048(11)
C9 0.016(2) 0.0135(19) 0.0127(19) -0.0028(15) 0.0019(15) -0.0026(15)
C8 0.015(2) 0.0112(19) 0.017(2) -0.0030(15) 0.0056(16) -0.0004(15)
C13 0.029(2) 0.020(2) 0.020(2) 0.0076(18) 0.0119(19) 0.0025(18)
C12 0.028(2) 0.021(2) 0.029(2) 0.0027(19) 0.008(2) 0.012(2)
C11 0.019(2) 0.027(2) 0.023(2) -0.0041(18) 0.0100(19) 0.0055(18)
C10 0.020(2) 0.021(2) 0.016(2) 0.0003(17) 0.0056(17) -0.0015(17)
C7 0.017(2) 0.016(2) 0.015(2) -0.0014(16) 0.0057(16) -0.0039(16)
C5 0.021(2) 0.013(2) 0.020(2) 0.0021(17) 0.0129(17) 0.0004(16)
C4 0.017(2) 0.017(2) 0.016(2) 0.0033(16) 0.0117(18) 0.0036(17)
C22 0.023(2) 0.023(2) 0.021(2) 0.0026(19) 0.0102(18) 0.0008(18)
C23 0.023(3) 0.026(3) 0.037(3) 0.003(2) 0.017(2) 0.000(2)
C18 0.016(2) 0.021(2) 0.015(2) -0.0018(17) 0.0004(16) 0.0007(18)
C19 0.020(2) 0.016(2) 0.018(2) -0.0026(16) 0.0068(17) 0.0027(18)
C20 0.029(3) 0.024(2) 0.017(2) 0.0025(19) 0.0049(18) -0.001(2)
C21 0.034(3) 0.035(3) 0.018(2) 0.002(2) 0.004(2) 0.005(2)
C14 0.018(2) 0.018(2) 0.013(2) 0.0003(17) 0.0006(16) 0.0013(17)
C15 0.015(2) 0.014(2) 0.021(2) -0.0039(16) 0.0042(17) -0.0016(16)
C16 0.018(2) 0.025(2) 0.020(2) 0.0003(18) 0.0087(18) -0.0004(18)
C17 0.019(2) 0.045(3) 0.021(2) -0.003(2) 0.007(2) -0.004(2)

loop_
_atom_type_symbol
_atom_type_description
_atom_type_scat_dispersion_real
_atom_type_scat_dispersion_imag
_atom_type_scat_source
C C 0.0033 0.0016 'International Tables Vol C Tables 4.2.6.8 and 6.1.1.4'
H H 0 0 'International Tables Vol C Tables 4.2.6.8 and 6.1.1.4'
N N 0.0061 0.0033 'International Tables Vol C Tables 4.2.6.8 and 6.1.1.4'
O O 0.0106 0.006 'International Tables Vol C Tables 4.2.6.8 and 6.1.1.4'
Sn Sn -0.6537 1.4246 'International Tables Vol C Tables 4.2.6.8 and 6.1.1.4'

loop_
_geom_angle_atom_site_label_1
_geom_angle_atom_site_label_2
_geom_angle_atom_site_label_3
_geom_angle
_geom_angle_site_symmetry_1
_geom_angle_site_symmetry_3
_geom_angle_publ_flag
O3 Sn2 C18 100.03(13) . . ?
O3 Sn2 C14 99.55(13) . . ?
C18 Sn2 C14 151.90(16) . . ?
O3 Sn2 N6 75.54(10) . . ?
C18 Sn2 N6 103.63(14) . . ?
C14 Sn2 N6 100.65(14) . . ?
O3 Sn2 O1 152.94(9) . . ?
C18 Sn2 O1 83.26(13) . . ?
C14 Sn2 O1 88.36(13) . . ?
N6 Sn2 O1 77.59(10) . . ?
O3 Sn2 O3 68.30(10) . 3_655 ?
C18 Sn2 O3 84.50(13) . 3_655 ?
C14 Sn2 O3 84.24(13) . 3_655 ?
N6 Sn2 O3 143.81(9) . 3_655 ?
O1 Sn2 O3 138.60(8) . 3_655 ?
C7 N6 C5 117.8(3) . . ?
C7 N6 Sn2 128.0(3) . . ?
C5 N6 Sn2 112.9(2) . . ?
C9 O1 Sn2 127.3(2) . . ?
C4 O3 Sn2 115.9(2) . . ?
C4 O3 Sn2 129.3(2) . 3_655 ?
Sn2 O3 Sn2 111.70(10) . 3_655 ?
O1 C9 C8 122.7(3) . . ?
O1 C9 C10 120.8(3) . . ?
C8 C9 C10 116.4(3) . . ?
C13 C8 C9 120.1(3) . . ?
C13 C8 C7 116.6(3) . . ?
C9 C8 C7 123.2(3) . . ?
C12 C13 C8 121.6(4) . . ?
C13 C12 C11 118.4(4) . . ?
C10 C11 C12 122.0(4) . . ?
C11 C10 C9 121.3(4) . . ?
N6 C7 C8 127.0(4) . . ?
N6 C5 C22 109.5(3) . . ?
N6 C5 C4 105.2(3) . . ?
C22 C5 C4 113.9(3) . . ?
O3 C4 C5 110.1(3) . . ?
C5 C22 C23 112.5(4) . . ?
C19 C18 Sn2 117.2(3) . . ?
C20 C19 C18 112.7(3) . . ?
C21 C20 C19 113.2(4) . . ?
C15 C14 Sn2 117.0(3) . . ?
C16 C15 C14 114.0(3) . . ?
C17 C16 C15 112.8(4) . . ?

loop_
_geom_bond_atom_site_label_1
_geom_bond_atom_site_label_2
_geom_bond_distance
_geom_bond_site_symmetry_2
_geom_bond_publ_flag
Sn2 O3 2.100(2) . ?
Sn2 C18 2.120(4) . ?
Sn2 C14 2.138(4) . ?
Sn2 N6 2.237(3) . ?
Sn2 O1 2.268(2) . ?
Sn2 O3 2.457(3) 3_655 ?
N6 C7 1.285(5) . ?
N6 C5 1.475(5) . ?
O1 C9 1.298(4) . ?
O3 C4 1.414(4) . ?
O3 Sn2 2.457(3) 3_655 ?
C9 C8 1.417(5) . ?
C9 C10 1.423(5) . ?
C8 C13 1.412(5) . ?
C8 C7 1.443(5) . ?
C13 C12 1.366(6) . ?
C12 C11 1.387(6) . ?
C11 C10 1.364(6) . ?
C5 C22 1.524(6) . ?
C5 C4 1.527(5) . ?
C22 C23 1.526(6) . ?
C18 C19 1.521(5) . ?
C19 C20 1.518(6) . ?
C20 C21 1.515(6) . ?
C14 C15 1.524(5) . ?
C15 C16 1.520(6) . ?
C16 C17 1.514(6) . ?

loop_
_geom_torsion_atom_site_label_1
_geom_torsion_atom_site_label_2
_geom_torsion_atom_site_label_3
_geom_torsion_atom_site_label_4
_geom_torsion
_geom_torsion_site_symmetry_1
_geom_torsion_site_symmetry_2
_geom_torsion_site_symmetry_3
_geom_torsion_site_symmetry_4
_geom_torsion_publ_flag
O3 Sn2 N6 C7 153.7(3) . . . . ?
C18 Sn2 N6 C7 -109.2(3) . . . . ?
C14 Sn2 N6 C7 56.5(3) . . . . ?
O1 Sn2 N6 C7 -29.4(3) . . . . ?
O3 Sn2 N6 C7 151.3(3) 3_655 . . . ?
O3 Sn2 N6 C5 -12.7(2) . . . . ?
C18 Sn2 N6 C5 84.4(3) . . . . ?
C14 Sn2 N6 C5 -109.9(3) . . . . ?
O1 Sn2 N6 C5 164.2(3) . . . . ?
O3 Sn2 N6 C5 -15.1(3) 3_655 . . . ?
O3 Sn2 O1 C9 47.1(4) . . . . ?
C18 Sn2 O1 C9 145.9(3) . . . . ?
C14 Sn2 O1 C9 -60.9(3) . . . . ?
N6 Sn2 O1 C9 40.3(3) . . . . ?
O3 Sn2 O1 C9 -140.3(3) 3_655 . . . ?
C18 Sn2 O3 C4 -117.8(3) . . . . ?
C14 Sn2 O3 C4 82.4(3) . . . . ?
N6 Sn2 O3 C4 -16.2(2) . . . . ?
O1 Sn2 O3 C4 -23.0(4) . . . . ?
O3 Sn2 O3 C4 162.2(3) 3_655 . . . ?
C18 Sn2 O3 Sn2 79.92(15) . . . 3_655 ?
C14 Sn2 O3 Sn2 -79.83(15) . . . 3_655 ?
N6 Sn2 O3 Sn2 -178.46(14) . . . 3_655 ?
O1 Sn2 O3 Sn2 174.76(15) . . . 3_655 ?
O3 Sn2 O3 Sn2 0 3_655 . . 3_655 ?
Sn2 O1 C9 C8 -34.6(5) . . . . ?
Sn2 O1 C9 C10 145.2(3) . . . . ?
O1 C9 C8 C13 -178.1(4) . . . . ?
C10 C9 C8 C13 2.1(5) . . . . ?
O1 C9 C8 C7 0.8(6) . . . . ?
C10 C9 C8 C7 -179.0(3) . . . . ?
C9 C8 C13 C12 -2.3(6) . . . . ?
C7 C8 C13 C12 178.8(4) . . . . ?
C8 C13 C12 C11 1.6(7) . . . . ?
C13 C12 C11 C10 -0.9(7) . . . . ?
C12 C11 C10 C9 0.9(6) . . . . ?
O1 C9 C10 C11 178.7(4) . . . . ?
C8 C9 C10 C11 -1.5(6) . . . . ?
C5 N6 C7 C8 179.7(4) . . . . ?
Sn2 N6 C7 C8 13.9(6) . . . . ?
C13 C8 C7 N6 -170.8(4) . . . . ?
C9 C8 C7 N6 10.3(6) . . . . ?
C7 N6 C5 C22 104.9(4) . . . . ?
Sn2 N6 C5 C22 -87.2(3) . . . . ?
C7 N6 C5 C4 -132.3(4) . . . . ?
Sn2 N6 C5 C4 35.5(4) . . . . ?
Sn2 O3 C4 C5 41.7(4) . . . . ?
Sn2 O3 C4 C5 -159.8(2) 3_655 . . . ?
N6 C5 C4 O3 -49.1(4) . . . . ?
C22 C5 C4 O3 70.8(4) . . . . ?
N6 C5 C22 C23 -164.1(3) . . . . ?
C4 C5 C22 C23 78.5(5) . . . . ?
O3 Sn2 C18 C19 -149.8(3) . . . . ?
C14 Sn2 C18 C19 -16.3(5) . . . . ?
N6 Sn2 C18 C19 132.8(3) . . . . ?
O1 Sn2 C18 C19 57.3(3) . . . . ?
O3 Sn2 C18 C19 -83.0(3) 3_655 . . . ?
Sn2 C18 C19 C20 -163.5(3) . . . . ?
C18 C19 C20 C21 175.7(4) . . . . ?
O3 Sn2 C14 C15 172.1(3) . . . . ?
C18 Sn2 C14 C15 38.4(5) . . . . ?
N6 Sn2 C14 C15 -111.0(3) . . . . ?
O1 Sn2 C14 C15 -34.0(3) . . . . ?
O3 Sn2 C14 C15 105.3(3) 3_655 . . . ?
Sn2 C14 C15 C16 -54.0(4) . . . . ?
C14 C15 C16 C17 -178.1(4) . . . . ?
